data_4026686
loop_
_publ_author_name
'Benedikt Neue'
'Ralph Reiermann'
'Klaus Gerdes'
'Roland Fr\"ohlich'
'Birgit Wibbeling'
'Ernst-Ulrich W\"urthwein'

_publ_section_title
;
 Ring Closure Reactions of 2,6-Diazaheptatrienyl Metal Compounds:
 Synthesis of 3-Aminoindole Derivatives and 14-Membered Macrocyclic Dimers
;
_journal_name_full 'Journal of Organic Chemistry'
_journal_page_first 8794
_journal_page_last 8806
_journal_paper_doi 10.1021/jo201521v
_journal_volume 76
_journal_year 2011
_chemical_formula_sum 'C21 H16 Cl2 N2'
_chemical_formula_weight 367.26
_chemical_name_systematic
; 
 ? 
;
_space_group_IT_number 14
_symmetry_cell_setting monoclinic
_symmetry_space_group_name_Hall '-P 2ybc'
_symmetry_space_group_name_H-M 'P 1 21/c 1'
_atom_sites_solution_hydrogens geom
_atom_sites_solution_primary direct
_atom_sites_solution_secondary difmap
_audit_creation_method SHELXL-97
_cell_angle_alpha 90.00
_cell_angle_beta 110.605(1)
_cell_angle_gamma 90.00
_cell_formula_units_Z 4
_cell_length_a 10.9779(1)
_cell_length_b 19.5200(1)
_cell_length_c 9.1673(1)
_cell_measurement_reflns_used 3049
_cell_measurement_temperature 223(2)
_cell_measurement_theta_max 68.25
_cell_measurement_theta_min 0.88
_cell_volume 1838.78(3)
_computing_cell_refinement 'Collect (Nonius B.V., 1998)'
_computing_data_collection 'Collect (Nonius B.V., 1998)'
_computing_data_reduction 'Denzo-SMN  (Otwinowski & Minor, 1997)'
_computing_molecular_graphics 'XP (BrukerAXS, 2000)'
_computing_publication_material 'SHELXL-97 (Sheldrick, 1997)'
_computing_structure_refinement 'SHELXL-97 (Sheldrick, 1997)'
_computing_structure_solution 'SHELXS-97 (Sheldrick, 1990)'
_diffrn_ambient_temperature 223(2)
_diffrn_measured_fraction_theta_full 0.974
_diffrn_measured_fraction_theta_max 0.974
_diffrn_measurement_device_type 'Nonius KappaCCD APEXII'
_diffrn_measurement_method '\w and \f scans'
_diffrn_radiation_monochromator graphite
_diffrn_radiation_source 'fine-focus sealed tube'
_diffrn_radiation_type CuK\a
_diffrn_radiation_wavelength 1.54178
_diffrn_reflns_av_R_equivalents 0.058
_diffrn_reflns_av_sigmaI/netI 0.0308
_diffrn_reflns_limit_h_max 12
_diffrn_reflns_limit_h_min -12
_diffrn_reflns_limit_k_max 23
_diffrn_reflns_limit_k_min -23
_diffrn_reflns_limit_l_max 10
_diffrn_reflns_limit_l_min -10
_diffrn_reflns_number 13858
_diffrn_reflns_theta_full 67.82
_diffrn_reflns_theta_max 67.82
_diffrn_reflns_theta_min 4.30
_exptl_absorpt_coefficient_mu 3.203
_exptl_absorpt_correction_T_max 0.7401
_exptl_absorpt_correction_T_min 0.4466
_exptl_absorpt_correction_type multi-scan
_exptl_absorpt_process_details 'Denzo (Otwinowski, Borek, Majewski & Minor, 2003)'
_exptl_crystal_colour colourless
_exptl_crystal_density_diffrn 1.327
_exptl_crystal_description block
_exptl_crystal_F_000 760
_exptl_crystal_size_max 0.30
_exptl_crystal_size_mid 0.15
_exptl_crystal_size_min 0.10
_refine_diff_density_max 0.200
_refine_diff_density_min -0.264
_refine_diff_density_rms 0.042
_refine_ls_extinction_coef 0.0033(2)
_refine_ls_extinction_expression Fc^*^=kFc[1+0.001xFc^2^\l^3^/sin(2\q)]^-1/4^
_refine_ls_extinction_method SHELXL
_refine_ls_goodness_of_fit_ref 1.027
_refine_ls_hydrogen_treatment constr
_refine_ls_matrix_type full
_refine_ls_number_parameters 227
_refine_ls_number_reflns 3238
_refine_ls_number_restraints 0
_refine_ls_restrained_S_all 1.027
_refine_ls_R_factor_all 0.0547
_refine_ls_R_factor_gt 0.0434
_refine_ls_shift/su_max 0.000
_refine_ls_shift/su_mean 0.000
_refine_ls_structure_factor_coef Fsqd
_refine_ls_weighting_details 'calc w=1/[\s^2^(Fo^2^)+(0.0407P)^2^+1.1914P] where P=(Fo^2^+2Fc^2^)/3'
_refine_ls_weighting_scheme calc
_refine_ls_wR_factor_gt 0.1010
_refine_ls_wR_factor_ref 0.1080
_reflns_number_gt 2681
_reflns_number_total 3238
_reflns_threshold_expression >2sigma(I)
_cod_data_source_file jo201521v_si_001.cif
_cod_data_source_block wue4254
_cod_database_code 4026686

loop_
_symmetry_equiv_pos_as_xyz
'x, y, z'
'-x, y+1/2, -z+1/2'
'-x, -y, -z'
'x, -y-1/2, z-1/2'

loop_
_atom_site_label
_atom_site_type_symbol
_atom_site_fract_x
_atom_site_fract_y
_atom_site_fract_z
_atom_site_U_iso_or_equiv
_atom_site_adp_type
_atom_site_occupancy
_atom_site_symmetry_multiplicity
_atom_site_calc_flag
_atom_site_refinement_flags
C1 C 0.5400(2) 0.32203(12) -0.4444(3) 0.0428(5) Uani 1 1 d .
H1 H 0.5040 0.2917 -0.5283 0.051 Uiso 1 1 calc R
C11 C 0.6298(2) 0.29458(11) -0.2963(3) 0.0405(5) Uani 1 1 d .
C12 C 0.7026(2) 0.33767(12) -0.1752(3) 0.0459(5) Uani 1 1 d .
H12 H 0.6878 0.3852 -0.1837 0.055 Uiso 1 1 calc R
C13 C 0.7956(2) 0.31134(12) -0.0436(3) 0.0465(6) Uani 1 1 d .
H13 H 0.8447 0.3406 0.0370 0.056 Uiso 1 1 calc R
C14 C 0.8161(2) 0.24130(12) -0.0314(2) 0.0421(5) Uani 1 1 d .
C15 C 0.7428(2) 0.19712(12) -0.1470(3) 0.0449(5) Uani 1 1 d .
H15 H 0.7554 0.1495 -0.1359 0.054 Uiso 1 1 calc R
C16 C 0.6506(2) 0.22428(12) -0.2789(3) 0.0440(5) Uani 1 1 d .
H16 H 0.6010 0.1947 -0.3586 0.053 Uiso 1 1 calc R
N2 N 0.50901(18) 0.38472(10) -0.4638(2) 0.0469(5) Uani 1 1 d .
C3 C 0.4247(2) 0.40611(13) -0.6207(3) 0.0497(6) Uani 1 1 d .
H3A H 0.4214 0.3695 -0.6952 0.060 Uiso 1 1 calc R
H3B H 0.4617 0.4469 -0.6516 0.060 Uiso 1 1 calc R
C4 C 0.2888(2) 0.42183(11) -0.6267(3) 0.0430(5) Uani 1 1 d .
C41 C 0.2473(3) 0.48879(13) -0.6224(3) 0.0556(6) Uani 1 1 d .
H41 H 0.3063 0.5250 -0.6120 0.067 Uiso 1 1 calc R
C42 C 0.1218(3) 0.50332(14) -0.6333(3) 0.0636(7) Uani 1 1 d .
H42 H 0.0956 0.5490 -0.6312 0.076 Uiso 1 1 calc R
C5 C 0.2006(2) 0.36838(11) -0.6372(2) 0.0399(5) Uani 1 1 d .
C51 C 0.0734(2) 0.38346(12) -0.6487(3) 0.0466(6) Uani 1 1 d .
H51 H 0.0139 0.3477 -0.6575 0.056 Uiso 1 1 calc R
C52 C 0.0345(3) 0.45065(14) -0.6472(3) 0.0598(7) Uani 1 1 d .
H52 H -0.0515 0.4605 -0.6557 0.072 Uiso 1 1 calc R
N6 N 0.24200(17) 0.30078(9) -0.6488(2) 0.0407(4) Uani 1 1 d .
C7 C 0.2060(2) 0.25225(11) -0.5807(2) 0.0409(5) Uani 1 1 d .
H7 H 0.1563 0.2626 -0.5185 0.049 Uiso 1 1 calc R
C71 C 0.2396(2) 0.18042(11) -0.5963(2) 0.0400(5) Uani 1 1 d .
C72 C 0.3186(2) 0.16205(12) -0.6799(3) 0.0456(5) Uani 1 1 d .
H72 H 0.3508 0.1962 -0.7290 0.055 Uiso 1 1 calc R
C73 C 0.3502(2) 0.09458(12) -0.6919(3) 0.0493(6) Uani 1 1 d .
H73 H 0.4040 0.0825 -0.7481 0.059 Uiso 1 1 calc R
C74 C 0.3013(2) 0.04492(11) -0.6197(3) 0.0480(6) Uani 1 1 d .
C75 C 0.2218(3) 0.06122(13) -0.5385(3) 0.0539(6) Uani 1 1 d .
H75 H 0.1886 0.0267 -0.4914 0.065 Uiso 1 1 calc R
C76 C 0.1910(2) 0.12934(12) -0.5268(3) 0.0494(6) Uani 1 1 d .
H76 H 0.1366 0.1411 -0.4712 0.059 Uiso 1 1 calc R
Cl1 Cl 0.93623(6) 0.20780(3) 0.13190(7) 0.0538(2) Uani 1 1 d .
Cl2 Cl 0.34366(7) -0.04049(3) -0.63179(9) 0.0708(2) Uani 1 1 d .

loop_
_atom_site_aniso_label
_atom_site_aniso_U_11
_atom_site_aniso_U_22
_atom_site_aniso_U_33
_atom_site_aniso_U_23
_atom_site_aniso_U_13
_atom_site_aniso_U_12
C1 0.0358(12) 0.0507(14) 0.0423(12) -0.0043(10) 0.0145(10) -0.0059(10)
C11 0.0346(11) 0.0455(12) 0.0436(12) -0.0017(10) 0.0165(10) -0.0014(9)
C12 0.0483(13) 0.0408(12) 0.0466(13) -0.0018(10) 0.0143(11) -0.0002(10)
C13 0.0497(13) 0.0452(13) 0.0405(12) -0.0068(10) 0.0108(10) -0.0052(11)
C14 0.0380(12) 0.0494(13) 0.0390(11) 0.0004(10) 0.0136(10) 0.0019(10)
C15 0.0435(13) 0.0406(12) 0.0506(13) -0.0036(10) 0.0167(11) -0.0014(10)
C16 0.0383(12) 0.0468(13) 0.0460(13) -0.0087(10) 0.0138(10) -0.0056(10)
N2 0.0372(10) 0.0522(12) 0.0477(11) 0.0038(9) 0.0104(9) -0.0064(9)
C3 0.0431(13) 0.0549(14) 0.0480(13) 0.0103(11) 0.0120(11) -0.0079(11)
C4 0.0430(13) 0.0416(12) 0.0393(11) 0.0046(9) 0.0083(10) -0.0025(10)
C41 0.0632(17) 0.0415(13) 0.0530(14) 0.0031(11) 0.0091(12) -0.0082(12)
C42 0.0686(18) 0.0411(14) 0.0724(18) -0.0028(12) 0.0139(14) 0.0119(13)
C5 0.0403(12) 0.0383(12) 0.0372(11) 0.0005(9) 0.0089(9) 0.0004(9)
C51 0.0394(13) 0.0447(13) 0.0524(14) -0.0026(10) 0.0120(10) 0.0000(10)
C52 0.0487(15) 0.0565(16) 0.0701(17) -0.0046(13) 0.0159(13) 0.0113(13)
N6 0.0361(10) 0.0382(10) 0.0446(10) 0.0007(8) 0.0103(8) 0.0002(8)
C7 0.0384(12) 0.0435(12) 0.0388(11) -0.0028(10) 0.0112(10) -0.0008(10)
C71 0.0396(12) 0.0408(12) 0.0345(11) 0.0013(9) 0.0066(9) -0.0020(10)
C72 0.0473(13) 0.0417(12) 0.0475(13) 0.0058(10) 0.0165(11) 0.0013(10)
C73 0.0503(14) 0.0450(13) 0.0516(13) -0.0003(11) 0.0168(11) 0.0055(11)
C74 0.0486(13) 0.0367(12) 0.0464(13) -0.0021(10) 0.0012(11) -0.0001(10)
C75 0.0635(16) 0.0424(13) 0.0530(14) 0.0073(11) 0.0171(13) -0.0086(12)
C76 0.0555(15) 0.0493(14) 0.0448(13) 0.0012(11) 0.0195(11) -0.0033(11)
Cl1 0.0476(3) 0.0584(4) 0.0478(3) 0.0019(3) 0.0073(3) 0.0062(3)
Cl2 0.0757(5) 0.0377(3) 0.0858(5) -0.0040(3) 0.0118(4) 0.0042(3)

loop_
_atom_type_symbol
_atom_type_description
_atom_type_scat_dispersion_real
_atom_type_scat_dispersion_imag
_atom_type_scat_source
C C 0.0181 0.0091 'International Tables Vol C Tables 4.2.6.8 and 6.1.1.4'
H H 0.0000 0.0000 'International Tables Vol C Tables 4.2.6.8 and 6.1.1.4'
N N 0.0311 0.0180 'International Tables Vol C Tables 4.2.6.8 and 6.1.1.4'
Cl Cl 0.3639 0.7018 'International Tables Vol C Tables 4.2.6.8 and 6.1.1.4'

loop_
_geom_angle_atom_site_label_1
_geom_angle_atom_site_label_2
_geom_angle_atom_site_label_3
_geom_angle
N2 C1 C11 122.8(2)
C16 C11 C12 118.5(2)
C16 C11 C1 119.7(2)
C12 C11 C1 121.6(2)
C13 C12 C11 120.8(2)
C12 C13 C14 119.3(2)
C15 C14 C13 121.3(2)
C15 C14 Cl1 119.08(18)
C13 C14 Cl1 119.62(17)
C16 C15 C14 118.8(2)
C15 C16 C11 121.3(2)
C1 N2 C3 117.2(2)
N2 C3 C4 111.60(19)
C41 C4 C5 118.5(2)
C41 C4 C3 121.4(2)
C5 C4 C3 120.1(2)
C42 C41 C4 121.4(2)
C41 C42 C52 119.9(2)
C51 C5 C4 119.8(2)
C51 C5 N6 122.1(2)
C4 C5 N6 117.9(2)
C52 C51 C5 120.3(2)
C42 C52 C51 120.1(2)
C7 N6 C5 119.70(19)
N6 C7 C71 122.0(2)
C76 C71 C72 118.9(2)
C76 C71 C7 119.4(2)
C72 C71 C7 121.7(2)
C73 C72 C71 120.9(2)
C72 C73 C74 118.8(2)
C75 C74 C73 121.7(2)
C75 C74 Cl2 119.44(19)
C73 C74 Cl2 118.8(2)
C74 C75 C76 119.0(2)
C75 C76 C71 120.7(2)

loop_
_geom_bond_atom_site_label_1
_geom_bond_atom_site_label_2
_geom_bond_distance
C1 N2 1.266(3)
C1 C11 1.470(3)
C11 C16 1.391(3)
C11 C12 1.398(3)
C12 C13 1.377(3)
C13 C14 1.384(3)
C14 C15 1.384(3)
C14 Cl1 1.737(2)
C15 C16 1.381(3)
N2 C3 1.471(3)
C3 C4 1.505(3)
C4 C41 1.389(3)
C4 C5 1.403(3)
C41 C42 1.376(4)
C42 C52 1.380(4)
C5 C51 1.394(3)
C5 N6 1.412(3)
C51 C52 1.381(3)
N6 C7 1.272(3)
C7 C71 1.470(3)
C71 C76 1.387(3)
C71 C72 1.392(3)
C72 C73 1.376(3)
C73 C74 1.384(3)
C74 C75 1.370(4)
C74 Cl2 1.745(2)
C75 C76 1.385(3)

loop_
_geom_torsion_atom_site_label_1
_geom_torsion_atom_site_label_2
_geom_torsion_atom_site_label_3
_geom_torsion_atom_site_label_4
_geom_torsion
N2 C1 C11 C16 174.3(2)
N2 C1 C11 C12 -10.3(3)
C16 C11 C12 C13 2.0(3)
C1 C11 C12 C13 -173.4(2)
C11 C12 C13 C14 -0.5(4)
C12 C13 C14 C15 -1.6(4)
C12 C13 C14 Cl1 178.33(18)
C13 C14 C15 C16 2.2(3)
Cl1 C14 C15 C16 -177.72(17)
C14 C15 C16 C11 -0.7(3)
C12 C11 C16 C15 -1.4(3)
C1 C11 C16 C15 174.2(2)
C11 C1 N2 C3 176.25(19)
C1 N2 C3 C4 107.4(2)
N2 C3 C4 C41 100.7(3)
N2 C3 C4 C5 -79.5(3)
C5 C4 C41 C42 -2.0(4)
C3 C4 C41 C42 177.7(2)
C4 C41 C42 C52 0.6(4)
C41 C4 C5 C51 2.2(3)
C3 C4 C5 C51 -177.5(2)
C41 C4 C5 N6 177.1(2)
C3 C4 C5 N6 -2.7(3)
C4 C5 C51 C52 -1.0(3)
N6 C5 C51 C52 -175.7(2)
C41 C42 C52 C51 0.6(4)
C5 C51 C52 C42 -0.4(4)
C51 C5 N6 C7 -42.1(3)
C4 C5 N6 C7 143.1(2)
C5 N6 C7 C71 176.32(19)
N6 C7 C71 C76 -176.2(2)
N6 C7 C71 C72 3.4(3)
C76 C71 C72 C73 -1.1(3)
C7 C71 C72 C73 179.3(2)
C71 C72 C73 C74 0.4(4)
C72 C73 C74 C75 0.6(4)
C72 C73 C74 Cl2 -178.85(18)
C73 C74 C75 C76 -0.8(4)
Cl2 C74 C75 C76 178.63(19)
C74 C75 C76 C71 0.1(4)
C72 C71 C76 C75 0.9(3)
C7 C71 C76 C75 -179.5(2)

loop_
_cod_related_entry_id
_cod_related_entry_database
_cod_related_entry_code
1 ChemSpider 30659423
